data_2023005
loop_
_publ_author_name
'N&#xe4;ther, Christian'
'Jess, Inke'

_publ_section_title
;
 Synthesis, crystal structure and thermal properties of
 di-bromido-bis-(2-methyl-pyridine
 <i>N</i>-oxide-&#x3ba;<i>O</i>)cobalt(II).
;
_journal_coeditor_code YZ2048
_journal_issue 'Pt 2'
_journal_name_full 'Acta crystallographica. Section E, Crystallographic communications'
_journal_page_first 152
_journal_page_last 156
_journal_paper_doi 10.1107/S2056989024000252
_journal_volume 80
_journal_year 2024
_chemical_formula_iupac '[Co Br2 (C6 H7 N1 O1)2]'
_chemical_formula_moiety 'C12 H14 Br2 Co N2 O2'
_chemical_formula_sum 'C12 H14 Br2 Co N2 O2'
_chemical_formula_weight 437.00
_chemical_name_systematic
;
Dibromidobis(2-methylpyridine <i>N</i>-oxide-\k<i>O</i>)cobalt(II)
;
_space_group_crystal_system orthorhombic
_space_group_IT_number 19
_space_group_name_Hall 'P 2ac 2ab'
_space_group_name_H-M_alt 'P 21 21 21'
_atom_sites_solution_hydrogens geom
_atom_sites_solution_primary dual
_audit_creation_method
;
Olex2 1.3-ac4
(compiled 2020.03.28 svn.rd84adfe8 for Rigaku Oxford Diffraction, GUI svn.r6032)
;
_cell_angle_alpha 90
_cell_angle_beta 90
_cell_angle_gamma 90
_cell_formula_units_Z 4
_cell_length_a 7.6106(2)
_cell_length_b 7.8024(2)
_cell_length_c 25.4699(5)
_cell_measurement_reflns_used 7293
_cell_measurement_temperature 100.00(10)
_cell_measurement_theta_max 78.6200
_cell_measurement_theta_min 3.4610
_cell_volume 1512.43(6)
_computing_cell_refinement
;
CrysAlisPro 1.171.42.67a (Rigaku OD, 2022)
;
_computing_data_collection
;
CrysAlisPro 1.171.42.67a (Rigaku OD, 2022)
;
_computing_data_reduction
;
CrysAlisPro 1.171.42.67a (Rigaku OD, 2022)
;
_computing_molecular_graphics
;
DIAMOND (Brandenburg & Putz, 1999) and XP in SHELXTL-PC (Sheldrick,
2008)
;
_computing_publication_material
;
Publcif (Westrip, 2010)
;
_computing_structure_refinement
;
<i>SHELXL2016/6</i> (Sheldrick, 2015b)
;
_computing_structure_solution
;
<i>SHELXT2014/4</i> (Sheldrick, 2015a)
;
_diffrn_ambient_temperature 100.00(10)
_diffrn_detector 'Hybrid Pixel Array Detector'
_diffrn_detector_area_resol_mean 10.0000
_diffrn_measured_fraction_theta_full 1.000
_diffrn_measured_fraction_theta_max 0.990
_diffrn_measurement_device 'four-circle diffractometer'
_diffrn_measurement_device_type 'XtaLAB Synergy, Dualflex, HyPix'
_diffrn_measurement_method '\w scans'
_diffrn_radiation_monochromator mirror
_diffrn_radiation_probe x-ray
_diffrn_radiation_type 'Cu K\a'
_diffrn_radiation_wavelength 1.54184
_diffrn_reflns_av_R_equivalents 0.0301
_diffrn_reflns_av_unetI/netI 0.0244
_diffrn_reflns_limit_h_max 9
_diffrn_reflns_limit_h_min -9
_diffrn_reflns_limit_k_max 7
_diffrn_reflns_limit_k_min -9
_diffrn_reflns_limit_l_max 31
_diffrn_reflns_limit_l_min -32
_diffrn_reflns_number 9313
_diffrn_reflns_theta_full 67.684
_diffrn_reflns_theta_max 80.500
_diffrn_reflns_theta_min 3.471
_diffrn_source 'micro-focus sealed X-ray tube'
_exptl_absorpt_coefficient_mu 15.086
_exptl_absorpt_correction_T_max 1.00000
_exptl_absorpt_correction_T_min 0.44771
_exptl_absorpt_correction_type multi-scan
_exptl_absorpt_process_details
;
(CrysAlisPro; Rigaku OD, 2022)
;
_exptl_crystal_colour blue
_exptl_crystal_density_diffrn 1.919
_exptl_crystal_description needle
_exptl_crystal_F_000 852
_exptl_crystal_size_max 0.18
_exptl_crystal_size_mid 0.04
_exptl_crystal_size_min 0.03
_refine_diff_density_max 0.648
_refine_diff_density_min -0.470
_refine_ls_abs_structure_details
;
Flack <i>x</i> determined using 1248 quotients
[(<i>I</i>^+^)-(<i>I</i>^-^)]/[(<i>I</i>^+^)+(<i>I</i>^-^)]
(Parsons <i>et al.</i>, 2013)
;
_refine_ls_abs_structure_Flack -0.026(5)
_refine_ls_extinction_method none
_refine_ls_goodness_of_fit_ref 1.059
_refine_ls_hydrogen_treatment constr
_refine_ls_matrix_type full
_refine_ls_number_parameters 174
_refine_ls_number_reflns 3235
_refine_ls_number_restraints 0
_refine_ls_restrained_S_all 1.059
_refine_ls_R_factor_all 0.0363
_refine_ls_R_factor_gt 0.0358
_refine_ls_shift/su_max 0.001
_refine_ls_shift/su_mean 0.000
_refine_ls_structure_factor_coef Fsqd
_refine_ls_weighting_details 'w=1/[\s^2^(Fo^2^)+(0.0482P)^2^+3.0792P] where P=(Fo^2^+2Fc^2^)/3'
_refine_ls_weighting_scheme calc
_refine_ls_wR_factor_gt 0.0929
_refine_ls_wR_factor_ref 0.0933
_reflns_number_gt 3183
_reflns_number_total 3235
_reflns_threshold_expression 'I > 2\s(I)'
_cod_data_source_file yz2048sup1.cif
_cod_data_source_block I
_cod_depositor_comments 'Adding full bibliography for 2023005.cif.'
_cod_database_code 2023005
_cod_database_fobs_code 2023005
_shelx_space_group_comment
;
The symmetry employed for this shelxl refinement is uniquely defined
by the following loop, which should always be used as a source of
symmetry information in preference to the above space-group names.
They are only intended as comments.
;

loop_
_space_group_symop_operation_xyz
'x, y, z'
'-x+1/2, -y, z+1/2'
'-x, y+1/2, -z+1/2'
'x+1/2, -y+1/2, -z'

loop_
_atom_site_type_symbol
_atom_site_label
_atom_site_fract_x
_atom_site_fract_y
_atom_site_fract_z
_atom_site_U_iso_or_equiv
_atom_site_adp_type
_atom_site_calc_flag
_atom_site_occupancy
_atom_site_disorder_assembly
_atom_site_disorder_group
Co Co1 0.42209(13) 0.36450(12) 0.40064(4) 0.0302(2) Uani d 1 . .
Br Br1 0.73569(8) 0.36730(8) 0.39846(2) 0.03254(16) Uani d 1 . .
Br Br2 0.29398(9) 0.59533(9) 0.35188(3) 0.04006(18) Uani d 1 . .
O O1 0.3404(6) 0.1401(6) 0.37462(16) 0.0350(9) Uani d 1 . .
N N1 0.2739(7) 0.1236(7) 0.32603(18) 0.0320(10) Uani d 1 . .
C C1 0.3749(9) 0.0537(8) 0.2878(3) 0.0337(13) Uani d 1 . .
C C2 0.3008(10) 0.0343(9) 0.2389(3) 0.0380(14) Uani d 1 . .
H H2 0.369838 -0.011608 0.211185 0.046 Uiso calc 1 . .
C C3 0.1283(10) 0.0798(10) 0.2291(3) 0.0401(15) Uani d 1 . .
H H3 0.078032 0.062728 0.195331 0.048 Uiso calc 1 . .
C C4 0.0306(10) 0.1505(10) 0.2693(3) 0.0410(15) Uani d 1 . .
H H4 -0.087882 0.183703 0.263439 0.049 Uiso calc 1 . .
C C5 0.1060(9) 0.1723(9) 0.3177(3) 0.0375(14) Uani d 1 . .
H H5 0.039908 0.221735 0.345488 0.045 Uiso calc 1 . .
C C6 0.5573(10) 0.0018(9) 0.3022(3) 0.0405(15) Uani d 1 . .
H H6A 0.612177 0.092720 0.323040 0.061 Uiso calc 1 . .
H H6B 0.625929 -0.017063 0.270125 0.061 Uiso calc 1 . .
H H6C 0.553525 -0.104245 0.322723 0.061 Uiso calc 1 . .
O O11 0.3208(6) 0.3399(6) 0.47074(16) 0.0345(9) Uani d 1 . .
N N11 0.3415(9) 0.4564(7) 0.5087(2) 0.0406(14) Uani d 1 . .
C C11 0.2092(11) 0.5484(9) 0.5266(3) 0.0414(15) Uani d 1 . .
C C12 0.2428(12) 0.6598(8) 0.5683(3) 0.0441(17) Uani d 1 . .
H H12 0.148608 0.726718 0.581688 0.053 Uiso calc 1 . .
C C13 0.3997(12) 0.6768(10) 0.5901(3) 0.0497(18) Uani d 1 . .
H H13 0.417117 0.755090 0.618185 0.060 Uiso calc 1 . .
C C14 0.5407(11) 0.5771(10) 0.5711(3) 0.0460(17) Uani d 1 . .
H H14 0.653938 0.586838 0.586508 0.055 Uiso calc 1 . .
C C15 0.5133(10) 0.4686(10) 0.5312(3) 0.0406(15) Uani d 1 . .
H H15 0.606829 0.400540 0.518027 0.049 Uiso calc 1 . .
C C16 0.0416(10) 0.5222(10) 0.5006(3) 0.0462(17) Uani d 1 . .
H H16A 0.052604 0.552188 0.463370 0.069 Uiso calc 1 . .
H H16B -0.047766 0.595112 0.516994 0.069 Uiso calc 1 . .
H H16C 0.006869 0.401760 0.503838 0.069 Uiso calc 1 . .

loop_
_atom_site_aniso_label
_atom_site_aniso_U_11
_atom_site_aniso_U_22
_atom_site_aniso_U_33
_atom_site_aniso_U_12
_atom_site_aniso_U_13
_atom_site_aniso_U_23
Co1 0.0325(5) 0.0338(5) 0.0241(4) -0.0023(4) 0.0002(4) -0.0012(4)
Br1 0.0320(3) 0.0355(3) 0.0301(3) -0.0009(2) -0.0015(2) 0.0013(2)
Br2 0.0382(3) 0.0437(4) 0.0383(3) 0.0048(3) -0.0011(3) 0.0066(3)
O1 0.046(2) 0.035(2) 0.0242(19) -0.007(2) -0.0032(17) -0.0020(17)
N1 0.036(2) 0.034(2) 0.026(2) -0.008(2) 0.0017(19) -0.0017(19)
C1 0.035(3) 0.033(3) 0.033(3) -0.002(2) 0.004(2) 0.002(2)
C2 0.045(4) 0.039(3) 0.030(3) -0.004(3) 0.002(3) -0.002(2)
C3 0.046(4) 0.042(4) 0.033(3) -0.006(3) -0.005(3) -0.003(3)
C4 0.037(3) 0.042(4) 0.044(4) 0.000(3) -0.003(3) -0.001(3)
C5 0.037(3) 0.036(3) 0.039(3) 0.000(3) 0.007(3) -0.010(3)
C6 0.040(4) 0.042(4) 0.039(4) 0.002(3) -0.002(3) -0.003(3)
O11 0.043(2) 0.033(2) 0.0273(19) -0.0040(19) 0.0015(18) -0.0040(17)
N11 0.064(4) 0.030(3) 0.028(2) -0.004(3) 0.010(3) 0.000(2)
C11 0.048(4) 0.037(3) 0.039(3) -0.002(3) 0.001(3) 0.005(3)
C12 0.065(5) 0.032(3) 0.035(3) -0.002(3) 0.001(3) -0.002(2)
C13 0.056(5) 0.040(4) 0.053(4) 0.000(3) 0.008(4) -0.003(3)
C14 0.049(4) 0.047(4) 0.042(4) -0.004(3) -0.006(3) 0.003(3)
C15 0.045(4) 0.040(3) 0.037(3) 0.010(3) 0.007(3) 0.002(3)
C16 0.044(4) 0.050(4) 0.045(4) -0.012(3) -0.004(3) 0.007(3)

loop_
_atom_type_symbol
_atom_type_description
_atom_type_scat_dispersion_real
_atom_type_scat_dispersion_imag
_atom_type_scat_source
C C 0.0181 0.0091 'International Tables Vol C Tables 4.2.6.8 and 6.1.1.4'
H H 0.0000 0.0000 'International Tables Vol C Tables 4.2.6.8 and 6.1.1.4'
Br Br -0.6763 1.2805 'International Tables Vol C Tables 4.2.6.8 and 6.1.1.4'
Co Co -2.3653 3.6143 'International Tables Vol C Tables 4.2.6.8 and 6.1.1.4'
N N 0.0311 0.0180 'International Tables Vol C Tables 4.2.6.8 and 6.1.1.4'
O O 0.0492 0.0322 'International Tables Vol C Tables 4.2.6.8 and 6.1.1.4'

loop_
_geom_angle_atom_site_label_1
_geom_angle_atom_site_label_2
_geom_angle_atom_site_label_3
_geom_angle_site_symmetry_1
_geom_angle_site_symmetry_3
_geom_angle
_geom_angle_publ_flag
Br1 Co1 Br2 . . 112.83(4) y
O1 Co1 Br1 . . 108.39(15) y
O1 Co1 Br2 . . 111.40(14) y
O11 Co1 Br1 . . 114.62(14) y
O11 Co1 Br2 . . 112.76(15) y
O11 Co1 O1 . . 95.48(18) y
N1 O1 Co1 . . 120.9(4) ?
O1 N1 C1 . . 119.1(5) ?
O1 N1 C5 . . 118.3(5) ?
C5 N1 C1 . . 122.5(5) ?
N1 C1 C2 . . 117.5(6) ?
N1 C1 C6 . . 117.5(6) ?
C2 C1 C6 . . 125.0(6) ?
C1 C2 H2 . . 119.2 ?
C1 C2 C3 . . 121.7(7) ?
C3 C2 H2 . . 119.2 ?
C2 C3 H3 . . 120.7 ?
C4 C3 C2 . . 118.7(6) ?
C4 C3 H3 . . 120.7 ?
C3 C4 H4 . . 120.3 ?
C5 C4 C3 . . 119.4(7) ?
C5 C4 H4 . . 120.3 ?
N1 C5 C4 . . 120.2(6) ?
N1 C5 H5 . . 119.9 ?
C4 C5 H5 . . 119.9 ?
C1 C6 H6A . . 109.5 ?
C1 C6 H6B . . 109.5 ?
C1 C6 H6C . . 109.5 ?
H6A C6 H6B . . 109.5 ?
H6A C6 H6C . . 109.5 ?
H6B C6 H6C . . 109.5 ?
N11 O11 Co1 . . 123.2(4) ?
O11 N11 C15 . . 116.3(6) ?
C11 N11 O11 . . 122.1(7) ?
C11 N11 C15 . . 121.5(6) ?
N11 C11 C12 . . 117.6(7) ?
N11 C11 C16 . . 115.8(7) ?
C12 C11 C16 . . 126.6(8) ?
C11 C12 H12 . . 118.4 ?
C13 C12 C11 . . 123.1(8) ?
C13 C12 H12 . . 118.4 ?
C12 C13 H13 . . 120.4 ?
C12 C13 C14 . . 119.2(7) ?
C14 C13 H13 . . 120.4 ?
C13 C14 H14 . . 120.3 ?
C15 C14 C13 . . 119.3(8) ?
C15 C14 H14 . . 120.3 ?
N11 C15 H15 . . 120.4 ?
C14 C15 N11 . . 119.3(7) ?
C14 C15 H15 . . 120.4 ?
C11 C16 H16A . . 109.5 ?
C11 C16 H16B . . 109.5 ?
C11 C16 H16C . . 109.5 ?
H16A C16 H16B . . 109.5 ?
H16A C16 H16C . . 109.5 ?
H16B C16 H16C . . 109.5 ?

loop_
_geom_bond_atom_site_label_1
_geom_bond_atom_site_label_2
_geom_bond_site_symmetry_2
_geom_bond_distance
_geom_bond_publ_flag
Co1 Br1 . 2.3874(11) y
Co1 Br2 . 2.3951(11) y
Co1 O1 . 1.973(5) y
Co1 O11 . 1.954(4) y
O1 N1 . 1.343(6) ?
N1 C1 . 1.355(8) ?
N1 C5 . 1.350(9) ?
C1 C2 . 1.376(10) ?
C1 C6 . 1.491(10) ?
C2 H2 . 0.9500 ?
C2 C3 . 1.383(10) ?
C3 H3 . 0.9500 ?
C3 C4 . 1.380(10) ?
C4 H4 . 0.9500 ?
C4 C5 . 1.371(10) ?
C5 H5 . 0.9500 ?
C6 H6A . 0.9800 ?
C6 H6B . 0.9800 ?
C6 H6C . 0.9800 ?
O11 N11 . 1.336(7) ?
N11 C11 . 1.318(10) ?
N11 C15 . 1.431(10) ?
C11 C12 . 1.396(10) ?
C11 C16 . 1.452(11) ?
C12 H12 . 0.9500 ?
C12 C13 . 1.323(12) ?
C13 H13 . 0.9500 ?
C13 C14 . 1.411(12) ?
C14 H14 . 0.9500 ?
C14 C15 . 1.339(11) ?
C15 H15 . 0.9500 ?
C16 H16A . 0.9800 ?
C16 H16B . 0.9800 ?
C16 H16C . 0.9800 ?

loop_
_geom_hbond_atom_site_label_D
_geom_hbond_atom_site_label_H
_geom_hbond_atom_site_label_A
_geom_hbond_site_symmetry_A
_geom_hbond_distance_DH
_geom_hbond_distance_HA
_geom_hbond_distance_DA
_geom_hbond_angle_DHA
C2 H2 Br1 3_645 0.95 3.06 3.744(7) 130.6
C2 H2 Br2 3_645 0.95 3.13 3.884(7) 137.1
C5 H5 Br1 1_455 0.95 2.91 3.806(7) 157.7
C6 H6A Br1 . 0.98 3.03 3.999(7) 171.5
C14 H14 Br2 4_566 0.95 3.12 3.754(8) 125.5
C14 H14 O1 4_556 0.95 2.48 3.160(9) 128.9
C15 H15 O11 4_556 0.95 2.50 3.358(8) 150.1
C16 H16C O11 4_456 0.98 2.45 3.368(9) 156.7
